data_4328201
loop_
_publ_author_name
'Zakariae Amghouz'
'Santiago Garc\'ia-Granda'
'Jos\'e R. Garc\'ia'
'Rute A. S. Ferreira'
'Lu\'is Mafra'
'Luis D. Carlos'
'Jo\~ao Rocha'

_publ_contact_author_address
;
Departamentos de Qu\'imica F\'isica y Anal\'itica 
y Qu\'imica Org\'anica e Inorg\'anica
Universidad de Oviedo
Juli\'an Claver\'ia 8, 33006  
Oviedo, Spain 
;
_publ_contact_author_email amghouz.uo@uniovi.es
_publ_contact_author_fax 0034985103446
_publ_contact_author_name 'Amghouz, Z.'
_publ_contact_author_phone 0034985105753
_publ_section_title
;
 Series of Metal Organic Frameworks Assembled from Ln(III), Na(I), and
 Chiral Flexible-Achiral Rigid Dicarboxylates Exhibiting Tunable UV-vis-IR
 Light Emission
;
_journal_name_full 'Inorganic Chemistry'
_journal_page_first 1703
_journal_page_last 1716
_journal_paper_doi 10.1021/ic202020z
_journal_volume 51
_journal_year 2012
_chemical_absolute_configuration ad
_chemical_formula_moiety 'C12 H12 Na O12 Tb'
_chemical_formula_sum 'C12 H12 Na O12 Tb'
_chemical_formula_weight 530.14
_chemical_name_systematic
;
 ?
;
_space_group_IT_number 20
_symmetry_cell_setting orthorhombic
_symmetry_space_group_name_Hall 'C 2c 2'
_symmetry_space_group_name_H-M 'C 2 2 21'
_atom_sites_solution_hydrogens geom
_atom_sites_solution_primary direct
_atom_sites_solution_secondary difmap
_audit_conform_dict_location ftp://ftp.iucr.org/pub/cif_core.dic
_audit_conform_dict_name cif_core.dic
_audit_conform_dict_version 2.4
_audit_creation_date 2010-05-02T03:09:40-00:00
_audit_creation_method 'WinGX routine CIF_UPDATE'
_cell_angle_alpha 90
_cell_angle_beta 90
_cell_angle_gamma 90
_cell_formula_units_Z 4
_cell_length_a 6.9031(3)
_cell_length_b 30.4533(11)
_cell_length_c 7.5215(2)
_cell_measurement_reflns_used 2242
_cell_measurement_temperature 293(2)
_cell_measurement_theta_max 70.4297
_cell_measurement_theta_min 5.8069
_cell_volume 1581.19(10)
_computing_cell_refinement
;
CrysAlisPro, Oxford Diffraction Ltd.,
Version 1.171.34.9 (release 08-12-2009 CrysAlis171 .NET)
(compiled Dec  8 2009,17:31:18)
;
_computing_data_collection
;
CrysAlisPro, Oxford Diffraction Ltd.,
Version 1.171.34.9 (release 08-12-2009 CrysAlis171 .NET)
(compiled Dec  8 2009,17:31:18)
;
_computing_data_reduction
;
CrysAlisPro, Oxford Diffraction Ltd.,
Version 1.171.34.9 (release 08-12-2009 CrysAlis171 .NET)
(compiled Dec  8 2009,17:31:18)
;
_computing_structure_refinement 'SHELXL-97 (Sheldrick, 1997)'
_computing_structure_solution 'SIR2004 (Burla et al., 2005)'
_diffrn_ambient_temperature 293(2)
_diffrn_detector_area_resol_mean 10.2673
_diffrn_measured_fraction_theta_full 0.995
_diffrn_measured_fraction_theta_max 0.995
_diffrn_measurement_device_type 'Xcalibur, Ruby, Gemini'
_diffrn_measurement_method '\w scans'
_diffrn_orient_matrix_UB_11 0.1017915000
_diffrn_orient_matrix_UB_12 -0.0449889000
_diffrn_orient_matrix_UB_13 0.0033335000
_diffrn_orient_matrix_UB_21 -0.1876122000
_diffrn_orient_matrix_UB_22 -0.0221356000
_diffrn_orient_matrix_UB_23 -0.0657455000
_diffrn_orient_matrix_UB_31 0.0651711000
_diffrn_orient_matrix_UB_32 0.0066655000
_diffrn_orient_matrix_UB_33 -0.1939775000
_diffrn_radiation_monochromator graphite
_diffrn_radiation_type CuK\a
_diffrn_radiation_wavelength 1.54184
_diffrn_reflns_av_R_equivalents 0.044
_diffrn_reflns_av_unetI/netI 0.0574
_diffrn_reflns_limit_h_max 8
_diffrn_reflns_limit_h_min -7
_diffrn_reflns_limit_k_max 35
_diffrn_reflns_limit_k_min -36
_diffrn_reflns_limit_l_max 5
_diffrn_reflns_limit_l_min -9
_diffrn_reflns_number 3163
_diffrn_reflns_theta_full 70.56
_diffrn_reflns_theta_max 70.56
_diffrn_reflns_theta_min 5.81
_exptl_absorpt_coefficient_mu 22.913
_exptl_absorpt_correction_T_max 0.853
_exptl_absorpt_correction_T_min 0.191
_exptl_absorpt_correction_type analytical
_exptl_absorpt_process_details
;
CrysAlisPro, Oxford Diffraction Ltd.,
Version 1.171.34.9 (release 08-12-2009 CrysAlis171 .NET)
(compiled Dec  8 2009,17:31:18)
Analytical numeric absorption correction using a multifaceted crystal
            model based on expressions derived by R.C. Clark & J.S. Reid.
(Clark, R. C. & Reid, J. S. (1995). Acta Cryst. A51, 887-897)
;
_exptl_crystal_colour colourless
_exptl_crystal_density_diffrn 2.227
_exptl_crystal_description needele
_exptl_crystal_F_000 1024
_exptl_crystal_size_max 0.3176
_exptl_crystal_size_mid 0.0259
_exptl_crystal_size_min 0.0073
_refine_diff_density_max 1.216
_refine_diff_density_min -1.099
_refine_diff_density_rms 0.156
_refine_ls_abs_structure_details 'Flack H D (1983), Acta Cryst. A39, 876-881'
_refine_ls_abs_structure_Flack -0.04(8)
_refine_ls_extinction_method none
_refine_ls_goodness_of_fit_ref 1.101
_refine_ls_hydrogen_treatment mixed
_refine_ls_matrix_type full
_refine_ls_number_parameters 133
_refine_ls_number_reflns 1498
_refine_ls_number_restraints 5
_refine_ls_restrained_S_all 1.1
_refine_ls_R_factor_all 0.0437
_refine_ls_R_factor_gt 0.0409
_refine_ls_shift/su_max 0
_refine_ls_shift/su_mean 0
_refine_ls_structure_factor_coef Fsqd
_refine_ls_weighting_details 'calc w=1/[\s^2^(Fo^2^)+(0.0665P)^2^+2.5034P] where P=(Fo^2^+2Fc^2^)/3'
_refine_ls_weighting_scheme calc
_refine_ls_wR_factor_gt 0.11
_refine_ls_wR_factor_ref 0.1123
_reflns_number_gt 1411
_reflns_number_total 1498
_reflns_threshold_expression >2sigma(I)
_cod_data_source_file ic202020z_si_002_08.cif
_cod_data_source_block Za9
_cod_database_code 4328201

loop_
_symmetry_equiv_pos_as_xyz
'x, y, z'
'-x, -y, z+1/2'
'x, -y, -z'
'-x, y, -z+1/2'
'x+1/2, y+1/2, z'
'-x+1/2, -y+1/2, z+1/2'
'x+1/2, -y+1/2, -z'
'-x+1/2, y+1/2, -z+1/2'

loop_
_atom_site_label
_atom_site_type_symbol
_atom_site_fract_x
_atom_site_fract_y
_atom_site_fract_z
_atom_site_U_iso_or_equiv
_atom_site_adp_type
_atom_site_occupancy
_atom_site_symmetry_multiplicity
_atom_site_calc_flag
_atom_site_refinement_flags
Tb1 Tb 0.5 0.196101(16) 0.75 0.0162(2) Uani 1 2 d S
Na1 Na 0 0.14130(14) 0.75 0.0327(9) Uani 1 2 d S
O1 O 0.3422(7) 0.12580(15) 0.7549(13) 0.0260(10) Uani 1 1 d .
C2 C 0.5 0.0564(3) 0.75 0.025(2) Uani 1 2 d S
C1 C 0.5 0.1051(3) 0.75 0.0182(17) Uani 1 2 d S
O5 O 0.4549(7) 0.25866(18) 0.5665(7) 0.0215(13) Uani 1 1 d .
O3 O 0.4289(9) 0.17951(19) 0.4425(7) 0.0236(12) Uani 1 1 d D
C8 C 0.3921(10) 0.2567(2) 0.4120(9) 0.0146(13) Uani 1 1 d .
C7 C 0.4109(12) 0.2130(3) 0.3124(10) 0.0200(15) Uani 1 1 d D
O4 O 0.1848(8) 0.2109(2) 0.8298(8) 0.0223(11) Uani 1 1 d .
O6 O 0.0068(15) 0.1034(3) 1.0161(9) 0.059(2) Uani 1 1 d D
C3 C 0.3289(12) 0.0331(3) 0.742(3) 0.046(2) Uani 1 1 d .
H3 H 0.2123 0.0481 0.7298 0.056 Uiso 1 1 calc R
C5 C 0.5 -0.0353(3) 0.75 0.0243(19) Uani 1 2 d S
C4 C 0.3284(12) -0.0121(3) 0.752(3) 0.049(2) Uani 1 1 d .
H4 H 0.2113 -0.0271 0.7591 0.059 Uiso 1 1 calc R
C6 C 0.5 -0.0849(3) 0.75 0.0250(19) Uani 1 2 d S
O2 O 0.6523(9) -0.1046(2) 0.7909(9) 0.0359(17) Uani 1 1 d .
H7 H 0.297(12) 0.209(3) 0.241(16) 0.043 Uiso 1 1 d D
H3O H 0.412(18) 0.1536(17) 0.399(15) 0.043 Uiso 1 1 d D
H6B H 0.110(11) 0.112(4) 1.097(12) 0.043 Uiso 1 1 d D
H6A H -0.107(10) 0.096(4) 1.085(12) 0.043 Uiso 1 1 d D

loop_
_atom_site_aniso_label
_atom_site_aniso_U_11
_atom_site_aniso_U_22
_atom_site_aniso_U_33
_atom_site_aniso_U_23
_atom_site_aniso_U_13
_atom_site_aniso_U_12
Tb1 0.0172(3) 0.0178(3) 0.0136(3) 0 0.0004(3) 0
Na1 0.0233(19) 0.034(2) 0.041(2) 0 0.001(3) 0
O1 0.022(2) 0.017(2) 0.039(3) 0.004(4) 0.005(3) -0.0025(18)
C2 0.025(5) 0.026(5) 0.025(5) 0 0.012(7) 0
C1 0.025(4) 0.021(4) 0.009(4) 0 -0.005(6) 0
O5 0.027(3) 0.020(3) 0.017(2) 0.0028(19) -0.0023(19) 0.0006(19)
O3 0.034(3) 0.018(3) 0.019(2) 0.004(2) 0.001(2) -0.001(2)
C8 0.016(3) 0.016(3) 0.011(3) 0.004(3) 0.006(3) 0.003(3)
C7 0.027(4) 0.020(4) 0.014(3) -0.002(3) 0.000(3) 0.000(3)
O4 0.018(2) 0.025(3) 0.024(2) -0.003(2) 0.001(2) 0.003(2)
O6 0.036(3) 0.100(6) 0.040(3) 0.023(4) 0.006(5) 0.012(7)
C3 0.028(4) 0.027(4) 0.084(7) -0.004(8) -0.010(8) 0.003(3)
C5 0.035(5) 0.018(4) 0.020(4) 0 0.005(8) 0
C4 0.026(4) 0.025(4) 0.097(8) 0.005(8) 0.002(8) -0.004(3)
C6 0.033(5) 0.021(5) 0.021(4) 0 0.006(6) 0
O2 0.032(3) 0.025(3) 0.051(5) 0.003(3) -0.010(3) -0.001(2)

loop_
_atom_type_symbol
_atom_type_description
_atom_type_scat_dispersion_real
_atom_type_scat_dispersion_imag
_atom_type_scat_source
C C 0.0181 0.0091 'International Tables Vol C Tables 4.2.6.8 and 6.1.1.4'
H H 0 0 'International Tables Vol C Tables 4.2.6.8 and 6.1.1.4'
O O 0.0492 0.0322 'International Tables Vol C Tables 4.2.6.8 and 6.1.1.4'
Na Na 0.1353 0.1239 'International Tables Vol C Tables 4.2.6.8 and 6.1.1.4'
Tb Tb -9.1472 9.1891 'International Tables Vol C Tables 4.2.6.8 and 6.1.1.4'

loop_
_geom_angle_atom_site_label_1
_geom_angle_atom_site_label_2
_geom_angle_atom_site_label_3
_geom_angle
_geom_angle_site_symmetry_1
_geom_angle_site_symmetry_3
O4 Tb1 O4 157.5(3) . 4_656
O4 Tb1 O5 82.6(2) . .
O4 Tb1 O5 79.37(19) 4_656 .
O4 Tb1 O5 79.37(19) . 4_656
O4 Tb1 O5 82.6(2) 4_656 4_656
O5 Tb1 O5 73.2(3) . 4_656
O4 Tb1 O1 75.0(2) . .
O4 Tb1 O1 127.36(19) 4_656 .
O5 Tb1 O1 131.7(2) . .
O5 Tb1 O1 140.0(3) 4_656 .
O4 Tb1 O1 127.36(19) . 4_656
O4 Tb1 O1 75.0(2) 4_656 4_656
O5 Tb1 O1 140.0(3) . 4_656
O5 Tb1 O1 131.7(2) 4_656 4_656
O1 Tb1 O1 54.0(2) . 4_656
O4 Tb1 O3 89.0(2) . 4_656
O4 Tb1 O3 95.6(2) 4_656 4_656
O5 Tb1 O3 138.66(19) . 4_656
O5 Tb1 O3 65.47(19) 4_656 4_656
O1 Tb1 O3 83.7(3) . 4_656
O1 Tb1 O3 74.7(3) 4_656 4_656
O4 Tb1 O3 95.6(2) . .
O4 Tb1 O3 89.0(2) 4_656 .
O5 Tb1 O3 65.46(19) . .
O5 Tb1 O3 138.66(19) 4_656 .
O1 Tb1 O3 74.7(3) . .
O1 Tb1 O3 83.7(3) 4_656 .
O3 Tb1 O3 155.9(3) 4_656 .
O4 Tb1 C1 101.27(15) . .
O4 Tb1 C1 101.27(15) 4_656 .
O5 Tb1 C1 143.40(13) . .
O5 Tb1 C1 143.40(13) 4_656 .
O1 Tb1 C1 26.98(11) . .
O1 Tb1 C1 26.98(11) 4_656 .
O3 Tb1 C1 77.94(14) 4_656 .
O3 Tb1 C1 77.94(14) . .
O4 Tb1 Na1 159.43(16) . 1_655
O4 Tb1 Na1 39.99(15) 4_656 1_655
O5 Tb1 Na1 117.88(13) . 1_655
O5 Tb1 Na1 103.37(13) 4_656 1_655
O1 Tb1 Na1 91.17(13) . 1_655
O1 Tb1 Na1 37.24(13) 4_656 1_655
O3 Tb1 Na1 74.12(14) 4_656 1_655
O3 Tb1 Na1 95.26(14) . 1_655
C1 Tb1 Na1 64.20(6) . 1_655
O4 Tb1 Na1 39.99(15) . .
O4 Tb1 Na1 159.43(16) 4_656 .
O5 Tb1 Na1 103.37(13) . .
O5 Tb1 Na1 117.88(13) 4_656 .
O1 Tb1 Na1 37.24(13) . .
O1 Tb1 Na1 91.17(13) 4_656 .
O3 Tb1 Na1 95.26(14) 4_656 .
O3 Tb1 Na1 74.12(14) . .
C1 Tb1 Na1 64.20(6) . .
Na1 Tb1 Na1 128.40(12) 1_655 .
O6 Na1 O6 120.1(5) 4_556 .
O6 Na1 O1 82.5(3) 4_556 4_556
O6 Na1 O1 86.3(3) . 4_556
O6 Na1 O1 86.3(3) 4_556 .
O6 Na1 O1 82.5(3) . .
O1 Na1 O1 157.4(3) 4_556 .
O6 Na1 O4 129.0(3) 4_556 .
O6 Na1 O4 101.6(3) . .
O1 Na1 O4 131.2(2) 4_556 .
O1 Na1 O4 70.61(18) . .
O6 Na1 O4 101.6(3) 4_556 4_556
O6 Na1 O4 129.0(3) . 4_556
O1 Na1 O4 70.61(18) 4_556 4_556
O1 Na1 O4 131.2(2) . 4_556
O4 Na1 O4 67.3(3) . 4_556
O6 Na1 Tb1 101.5(3) 4_556 1_455
O6 Na1 Tb1 103.6(2) . 1_455
O1 Na1 Tb1 37.11(12) 4_556 1_455
O1 Na1 Tb1 165.5(2) . 1_455
O4 Na1 Tb1 95.10(16) . 1_455
O4 Na1 Tb1 35.54(12) 4_556 1_455
O6 Na1 Tb1 103.6(2) 4_556 .
O6 Na1 Tb1 101.5(3) . .
O1 Na1 Tb1 165.5(2) 4_556 .
O1 Na1 Tb1 37.11(12) . .
O4 Na1 Tb1 35.54(12) . .
O4 Na1 Tb1 95.10(16) 4_556 .
Tb1 Na1 Tb1 128.39(12) 1_455 .
C1 O1 Tb1 93.1(4) . .
C1 O1 Na1 161.1(5) . .
Tb1 O1 Na1 105.7(2) . .
C3 C2 C3 118.1(10) 4_656 .
C3 C2 C1 120.9(5) 4_656 .
C3 C2 C1 120.9(5) . .
O1 C1 O1 119.9(8) . 4_656
O1 C1 C2 120.1(4) . .
O1 C1 C2 120.1(4) 4_656 .
O1 C1 Tb1 59.9(4) . .
O1 C1 Tb1 59.9(4) 4_656 .
C2 C1 Tb1 180 . .
C8 O5 Tb1 123.4(5) . .
C7 O3 Tb1 121.8(5) . .
C7 O3 H3O 113(8) . .
Tb1 O3 H3O 125(8) . .
O5 C8 O4 124.0(7) . 6_554
O5 C8 C7 118.1(6) . .
O4 C8 C7 118.0(6) 6_554 .
O3 C7 C8 107.1(6) . .
O3 C7 C7 110.4(6) . 4_655
C8 C7 C7 111.3(5) . 4_655
O3 C7 H7 112(7) . .
C8 C7 H7 108(7) . .
C7 C7 H7 108(8) 4_655 .
C8 O4 Tb1 131.9(5) 6 .
C8 O4 Na1 123.3(5) 6 .
Tb1 O4 Na1 104.5(2) . .
Na1 O6 H6B 115(7) . .
Na1 O6 H6A 125(7) . .
H6B O6 H6A 109(4) . .
C2 C3 C4 120.9(8) . .
C2 C3 H3 119.6 . .
C4 C3 H3 119.6 . .
C4 C5 C4 118.4(9) 4_656 .
C4 C5 C6 120.8(5) 4_656 .
C4 C5 C6 120.8(5) . .
C5 C4 C3 120.6(8) . .
C5 C4 H4 119.7 . .
C3 C4 H4 119.7 . .
O2 C6 O2 122.6(9) . 4_656
O2 C6 C5 118.7(5) . .
O2 C6 C5 118.7(5) 4_656 .

loop_
_geom_bond_atom_site_label_1
_geom_bond_atom_site_label_2
_geom_bond_distance
_geom_bond_site_symmetry_2
Tb1 O4 2.301(5) .
Tb1 O4 2.301(5) 4_656
Tb1 O5 2.373(5) .
Tb1 O5 2.373(5) 4_656
Tb1 O1 2.402(4) .
Tb1 O1 2.402(4) 4_656
Tb1 O3 2.418(6) 4_656
Tb1 O3 2.418(6) .
Tb1 C1 2.772(9) .
Na1 O6 2.310(7) 4_556
Na1 O6 2.310(7) .
Na1 O1 2.409(5) 4_556
Na1 O1 2.409(5) .
Na1 O4 2.545(7) .
Na1 O4 2.545(7) 4_556
O1 C1 1.259(7) .
C2 C3 1.379(10) 4_656
C2 C3 1.379(10) .
C2 C1 1.483(14) .
C1 O1 1.259(7) 4_656
O5 C8 1.242(9) .
O3 C7 1.419(10) .
O3 H3O 0.86(6) .
C8 O4 1.281(9) 6_554
C8 C7 1.531(10) .
C7 C7 1.548(16) 4_655
C7 H7 0.96(9) .
O4 C8 1.281(9) 6
O6 H6B 0.97(9) .
O6 H6A 0.97(8) .
C3 C4 1.380(12) .
C3 H3 0.93 .
C5 C4 1.379(10) 4_656
C5 C4 1.379(10) .
C5 C6 1.509(13) .
C4 H4 0.93 .
C6 O2 1.249(8) .
C6 O2 1.249(8) 4_656

loop_
_geom_torsion_atom_site_label_1
_geom_torsion_atom_site_label_2
_geom_torsion_atom_site_label_3
_geom_torsion_atom_site_label_4
_geom_torsion
_geom_torsion_site_symmetry_1
_geom_torsion_site_symmetry_4
O4 Tb1 Na1 O6 140.9(4) . 4_556
O4 Tb1 Na1 O6 -15.2(5) 4_656 4_556
O5 Tb1 Na1 O6 80.2(3) . 4_556
O5 Tb1 Na1 O6 158.1(3) 4_656 4_556
O1 Tb1 Na1 O6 -64.5(5) . 4_556
O1 Tb1 Na1 O6 -62.2(4) 4_656 4_556
O3 Tb1 Na1 O6 -136.9(3) 4_656 4_556
O3 Tb1 Na1 O6 21.0(3) . 4_556
C1 Tb1 Na1 O6 -63.0(3) . 4_556
Na1 Tb1 Na1 O6 -63.0(3) 1_655 4_556
O4 Tb1 Na1 O6 -93.9(3) . .
O4 Tb1 Na1 O6 110.0(5) 4_656 .
O5 Tb1 Na1 O6 -154.6(3) . .
O5 Tb1 Na1 O6 -76.7(3) 4_656 .
O1 Tb1 Na1 O6 60.7(5) . .
O1 Tb1 Na1 O6 63.0(3) 4_656 .
O3 Tb1 Na1 O6 -11.8(3) 4_656 .
O3 Tb1 Na1 O6 146.2(3) . .
C1 Tb1 Na1 O6 62.1(2) . .
Na1 Tb1 Na1 O6 62.1(2) 1_655 .
O4 Tb1 Na1 O1 27.4(9) . 4_556
O4 Tb1 Na1 O1 -128.6(10) 4_656 4_556
O5 Tb1 Na1 O1 -33.2(9) . 4_556
O5 Tb1 Na1 O1 44.6(9) 4_656 4_556
O1 Tb1 Na1 O1 -178.0(5) . 4_556
O1 Tb1 Na1 O1 -175.6(11) 4_656 4_556
O3 Tb1 Na1 O1 109.6(9) 4_656 4_556
O3 Tb1 Na1 O1 -92.5(9) . 4_556
C1 Tb1 Na1 O1 -176.5(9) . 4_556
Na1 Tb1 Na1 O1 -176.5(9) 1_655 4_556
O4 Tb1 Na1 O1 -154.6(4) . .
O4 Tb1 Na1 O1 49.3(5) 4_656 .
O5 Tb1 Na1 O1 144.7(4) . .
O5 Tb1 Na1 O1 -137.4(4) 4_656 .
O1 Tb1 Na1 O1 2.3(6) 4_656 .
O3 Tb1 Na1 O1 -72.4(4) 4_656 .
O3 Tb1 Na1 O1 85.5(4) . .
C1 Tb1 Na1 O1 1.5(4) . .
Na1 Tb1 Na1 O1 1.5(4) 1_655 .
O4 Tb1 Na1 O4 -156.0(4) 4_656 .
O5 Tb1 Na1 O4 -60.6(3) . .
O5 Tb1 Na1 O4 17.2(3) 4_656 .
O1 Tb1 Na1 O4 154.6(4) . .
O1 Tb1 Na1 O4 157.0(3) 4_656 .
O3 Tb1 Na1 O4 82.2(3) 4_656 .
O3 Tb1 Na1 O4 -119.9(3) . .
C1 Tb1 Na1 O4 156.1(2) . .
Na1 Tb1 Na1 O4 156.1(2) 1_655 .
O4 Tb1 Na1 O4 37.6(4) . 4_556
O4 Tb1 Na1 O4 -118.4(5) 4_656 4_556
O5 Tb1 Na1 O4 -23.03(19) . 4_556
O5 Tb1 Na1 O4 54.8(2) 4_656 4_556
O1 Tb1 Na1 O4 -167.8(4) . 4_556
O1 Tb1 Na1 O4 -165.4(3) 4_656 4_556
O3 Tb1 Na1 O4 119.8(2) 4_656 4_556
O3 Tb1 Na1 O4 -82.27(19) . 4_556
C1 Tb1 Na1 O4 -166.31(14) . 4_556
Na1 Tb1 Na1 O4 -166.31(14) 1_655 4_556
O4 Tb1 Na1 Tb1 23.9(2) . 1_455
O4 Tb1 Na1 Tb1 -132.1(4) 4_656 1_455
O5 Tb1 Na1 Tb1 -36.72(13) . 1_455
O5 Tb1 Na1 Tb1 41.15(15) 4_656 1_455
O1 Tb1 Na1 Tb1 178.5(4) . 1_455
O1 Tb1 Na1 Tb1 -179.1(2) 4_656 1_455
O3 Tb1 Na1 Tb1 106.12(14) 4_656 1_455
O3 Tb1 Na1 Tb1 -95.96(15) . 1_455
C1 Tb1 Na1 Tb1 180 . 1_455
Na1 Tb1 Na1 Tb1 180 1_655 1_455
O4 Tb1 O1 C1 -166.3(5) . .
O4 Tb1 O1 C1 16.7(7) 4_656 .
O5 Tb1 O1 C1 128.4(4) . .
O5 Tb1 O1 C1 -114.3(4) 4_656 .
O1 Tb1 O1 C1 0 4_656 .
O3 Tb1 O1 C1 -75.6(5) 4_656 .
O3 Tb1 O1 C1 93.4(5) . .
Na1 Tb1 O1 C1 -1.7(5) 1_655 .
Na1 Tb1 O1 C1 177.1(8) . .
O4 Tb1 O1 Na1 16.6(3) . .
O4 Tb1 O1 Na1 -160.4(2) 4_656 .
O5 Tb1 O1 Na1 -48.8(5) . .
O5 Tb1 O1 Na1 68.5(5) 4_656 .
O1 Tb1 O1 Na1 -177.1(8) 4_656 .
O3 Tb1 O1 Na1 107.3(3) 4_656 .
O3 Tb1 O1 Na1 -83.7(3) . .
C1 Tb1 O1 Na1 -177.1(8) . .
Na1 Tb1 O1 Na1 -178.9(3) 1_655 .
O6 Na1 O1 C1 -53(2) 4_556 .
O6 Na1 O1 C1 68(2) . .
O1 Na1 O1 C1 7.6(19) 4_556 .
O4 Na1 O1 C1 174(2) . .
O4 Na1 O1 C1 -154.8(18) 4_556 .
Tb1 Na1 O1 C1 -175.6(11) 1_455 .
Tb1 Na1 O1 C1 -171(2) . .
O6 Na1 O1 Tb1 118.5(4) 4_556 .
O6 Na1 O1 Tb1 -120.5(4) . .
O1 Na1 O1 Tb1 178.7(3) 4_556 .
O4 Na1 O1 Tb1 -15.3(3) . .
O4 Na1 O1 Tb1 16.3(5) 4_556 .
Tb1 Na1 O1 Tb1 -4.5(12) 1_455 .
Tb1 O1 C1 O1 0 . 4_656
Na1 O1 C1 O1 171(2) . 4_656
Tb1 O1 C1 C2 180 . .
Na1 O1 C1 C2 -9(2) . .
Na1 O1 C1 Tb1 171(2) . .
C3 C2 C1 O1 -175.1(12) 4_656 .
C3 C2 C1 O1 4.9(12) . .
C3 C2 C1 O1 4.9(12) 4_656 4_656
C3 C2 C1 O1 -175.1(12) . 4_656
O4 Tb1 C1 O1 13.5(5) . .
O4 Tb1 C1 O1 -166.5(5) 4_656 .
O5 Tb1 C1 O1 -79.2(5) . .
O5 Tb1 C1 O1 100.8(5) 4_656 .
O1 Tb1 C1 O1 180 4_656 .
O3 Tb1 C1 O1 100.0(5) 4_656 .
O3 Tb1 C1 O1 -80.0(5) . .
Na1 Tb1 C1 O1 178.1(5) 1_655 .
Na1 Tb1 C1 O1 -1.9(5) . .
O4 Tb1 C1 O1 -166.5(5) . 4_656
O4 Tb1 C1 O1 13.5(5) 4_656 4_656
O5 Tb1 C1 O1 100.8(5) . 4_656
O5 Tb1 C1 O1 -79.2(5) 4_656 4_656
O1 Tb1 C1 O1 180 . 4_656
O3 Tb1 C1 O1 -80.0(5) 4_656 4_656
O3 Tb1 C1 O1 100.0(5) . 4_656
Na1 Tb1 C1 O1 -1.9(5) 1_655 4_656
Na1 Tb1 C1 O1 178.1(5) . 4_656
O4 Tb1 O5 C8 -89.6(5) . .
O4 Tb1 O5 C8 103.9(5) 4_656 .
O5 Tb1 O5 C8 -170.7(6) 4_656 .
O1 Tb1 O5 C8 -27.4(6) . .
O1 Tb1 O5 C8 53.2(6) 4_656 .
O3 Tb1 O5 C8 -169.6(5) 4_656 .
O3 Tb1 O5 C8 10.1(5) . .
C1 Tb1 O5 C8 9.3(6) . .
Na1 Tb1 O5 C8 92.8(5) 1_655 .
Na1 Tb1 O5 C8 -55.2(5) . .
O4 Tb1 O3 C7 83.5(6) . .
O4 Tb1 O3 C7 -74.4(6) 4_656 .
O5 Tb1 O3 C7 4.3(5) . .
O5 Tb1 O3 C7 3.2(7) 4_656 .
O1 Tb1 O3 C7 156.3(6) . .
O1 Tb1 O3 C7 -149.4(6) 4_656 .
O3 Tb1 O3 C7 -176.1(6) 4_656 .
C1 Tb1 O3 C7 -176.1(6) . .
Na1 Tb1 O3 C7 -114.0(5) 1_655 .
Na1 Tb1 O3 C7 117.6(6) . .
Tb1 O5 C8 O4 159.1(5) . 6_554
Tb1 O5 C8 C7 -22.0(9) . .
Tb1 O3 C7 C8 -14.2(8) . .
Tb1 O3 C7 C7 107.2(6) . 4_655
O5 C8 C7 O3 22.5(9) . .
O4 C8 C7 O3 -158.6(6) 6_554 .
O5 C8 C7 C7 -98.3(9) . 4_655
O4 C8 C7 C7 80.6(9) 6_554 4_655
O4 Tb1 O4 C8 -28.5(6) 4_656 6
O5 Tb1 O4 C8 -65.4(7) . 6
O5 Tb1 O4 C8 8.8(6) 4_656 6
O1 Tb1 O4 C8 157.8(7) . 6
O1 Tb1 O4 C8 143.8(6) 4_656 6
O3 Tb1 O4 C8 74.0(7) 4_656 6
O3 Tb1 O4 C8 -129.7(6) . 6
C1 Tb1 O4 C8 151.5(6) . 6
Na1 Tb1 O4 C8 108.6(7) 1_655 6
Na1 Tb1 O4 C8 173.3(8) . 6
O4 Tb1 O4 Na1 158.1(2) 4_656 .
O5 Tb1 O4 Na1 121.2(2) . .
O5 Tb1 O4 Na1 -164.6(2) 4_656 .
O1 Tb1 O4 Na1 -15.6(3) . .
O1 Tb1 O4 Na1 -29.5(4) 4_656 .
O3 Tb1 O4 Na1 -99.4(2) 4_656 .
O3 Tb1 O4 Na1 56.9(2) . .
C1 Tb1 O4 Na1 -21.9(2) . .
Na1 Tb1 O4 Na1 -64.8(5) 1_655 .
O6 Na1 O4 C8 133.8(6) 4_556 6
O6 Na1 O4 C8 -80.5(6) . 6
O1 Na1 O4 C8 14.7(7) 4_556 6
O1 Na1 O4 C8 -158.2(6) . 6
O4 Na1 O4 C8 47.1(5) 4_556 6
Tb1 Na1 O4 C8 24.5(6) 1_455 6
Tb1 Na1 O4 C8 -174.1(7) . 6
O6 Na1 O4 Tb1 -52.1(5) 4_556 .
O6 Na1 O4 Tb1 93.6(3) . .
O1 Na1 O4 Tb1 -171.2(3) 4_556 .
O1 Na1 O4 Tb1 15.9(3) . .
O4 Na1 O4 Tb1 -138.8(4) 4_556 .
Tb1 Na1 O4 Tb1 -161.39(18) 1_455 .
C3 C2 C3 C4 3.5(16) 4_656 .
C1 C2 C3 C4 -176.5(16) . .
C4 C5 C4 C3 3.5(16) 4_656 .
C6 C5 C4 C3 -176.5(16) . .
C2 C3 C4 C5 -7(3) . .
C4 C5 C6 O2 16.9(12) 4_656 .
C4 C5 C6 O2 -163.1(12) . .
C4 C5 C6 O2 -163.1(12) 4_656 4_656
C4 C5 C6 O2 16.9(12) . 4_656
